data_7111519
loop_
_publ_author_name
'Luo, Qian'
'Wang, Chao'
'Zhang, Wen-Xiong'
'Xi, Zhenfeng'

_publ_section_title
;
 CuCl-mediated tandem CO insertion and annulation of
 1,4-dilithio-1,3-dienes: formation of multiply substituted
 cyclopentadienones and/or their head-to-head dimers
;
_journal_issue 13
_journal_name_full 'Chemical Communications'
_journal_page_first 1593
_journal_page_last 1595
_journal_paper_doi 10.1039/b719007g
_journal_year 2008
_chemical_formula_sum 'C34 H52 O2'
_chemical_formula_weight 492.76
_chemical_name_systematic
;
?
;
_space_group_IT_number 15
_symmetry_cell_setting monoclinic
_symmetry_space_group_name_Hall '-C 2yc'
_symmetry_space_group_name_H-M 'C 1 2/c 1'
_atom_sites_solution_hydrogens geom
_atom_sites_solution_primary direct
_atom_sites_solution_secondary difmap
_audit_creation_method SHELXL-97
_cell_angle_alpha 90.00
_cell_angle_beta 109.25(3)
_cell_angle_gamma 90.00
_cell_formula_units_Z 4
_cell_length_a 22.715(5)
_cell_length_b 8.6051(17)
_cell_length_c 16.731(3)
_cell_measurement_temperature 293(2)
_cell_volume 3087.5(12)
_computing_cell_refinement Rapid-AUTO
_computing_data_collection 'Rapid-AUTO (Rigaku,2000)'
_computing_data_reduction 'CrystalStructure (Rigaku/MSC,2000)'
_computing_molecular_graphics 'Siemens SHELXTL V4.2,(Sheldrick,1990)'
_computing_publication_material SHELXL-97,(Sheldrick,1997)
_computing_structure_refinement SHELXL-97,(Sheldrick,1997)
_computing_structure_solution SHELXS-97,(Sheldrick,1997)
_diffrn_ambient_temperature 293(2)
_diffrn_measured_fraction_theta_full 0.987
_diffrn_measured_fraction_theta_max 0.987
_diffrn_measurement_device_type 'Rigaku RAXIS RAPID IP'
_diffrn_radiation_monochromator graphite
_diffrn_radiation_source 'fine-focus sealed tube'
_diffrn_radiation_type MoK\a
_diffrn_radiation_wavelength 0.71073
_diffrn_reflns_av_R_equivalents 0.0000
_diffrn_reflns_av_sigmaI/netI 0.0927
_diffrn_reflns_limit_h_max 26
_diffrn_reflns_limit_h_min 0
_diffrn_reflns_limit_k_max 10
_diffrn_reflns_limit_k_min 0
_diffrn_reflns_limit_l_max 18
_diffrn_reflns_limit_l_min -19
_diffrn_reflns_number 2700
_diffrn_reflns_theta_full 25.03
_diffrn_reflns_theta_max 25.03
_diffrn_reflns_theta_min 2.55
_exptl_absorpt_coefficient_mu 0.063
_exptl_absorpt_correction_type empirical
_exptl_crystal_colour colourless
_exptl_crystal_density_diffrn 1.060
_exptl_crystal_density_method 'not measured'
_exptl_crystal_description block
_exptl_crystal_F_000 1088
_exptl_crystal_size_max 0.35
_exptl_crystal_size_mid 0.30
_exptl_crystal_size_min 0.12
_refine_diff_density_max 0.296
_refine_diff_density_min -0.168
_refine_diff_density_rms 0.048
_refine_ls_extinction_coef 0.0024(6)
_refine_ls_extinction_expression Fc^*^=kFc[1+0.001xFc^2^\l^3^/sin(2\q)]^-1/4^
_refine_ls_extinction_method SHELXL
_refine_ls_goodness_of_fit_ref 1.037
_refine_ls_hydrogen_treatment constr
_refine_ls_matrix_type full
_refine_ls_number_parameters 174
_refine_ls_number_reflns 2700
_refine_ls_number_restraints 7
_refine_ls_restrained_S_all 1.037
_refine_ls_R_factor_all 0.1758
_refine_ls_R_factor_gt 0.0685
_refine_ls_shift/su_max 0.000
_refine_ls_shift/su_mean 0.000
_refine_ls_structure_factor_coef Fsqd
_refine_ls_weighting_details 'calc w=1/[\s^2^(Fo^2^)+(0.0600P)^2^+0.0000P] where P=(Fo^2^+2Fc^2^)/3'
_refine_ls_weighting_scheme calc
_refine_ls_wR_factor_gt 0.1558
_refine_ls_wR_factor_ref 0.1757
_reflns_number_gt 923
_reflns_number_total 2700
_reflns_threshold_expression >2sigma(I)
_cod_data_source_file b719007gsup1.cif
_cod_data_source_block a
_cod_original_cell_volume 3087.4(11)
_cod_original_sg_symbol_H-M C2/c
_cod_database_code 7111519

loop_
_symmetry_equiv_pos_as_xyz
'x, y, z'
'-x, y, -z+1/2'
'x+1/2, y+1/2, z'
'-x+1/2, y+1/2, -z+1/2'
'-x, -y, -z'
'x, -y, z-1/2'
'-x+1/2, -y+1/2, -z'
'x+1/2, -y+1/2, z-1/2'

loop_
_atom_site_label
_atom_site_type_symbol
_atom_site_fract_x
_atom_site_fract_y
_atom_site_fract_z
_atom_site_U_iso_or_equiv
_atom_site_adp_type
_atom_site_occupancy
_atom_site_symmetry_multiplicity
_atom_site_calc_flag
_atom_site_refinement_flags
O1 O 0.44054(13) 0.5791(3) 0.33617(17) 0.0939(10) Uani 1 1 d .
C1 C 0.45601(18) 0.7134(5) 0.3292(2) 0.0662(11) Uani 1 1 d .
C2 C 0.42575(16) 0.8532(5) 0.3469(2) 0.0668(10) Uani 1 1 d .
C3 C 0.45506(16) 0.9793(4) 0.3325(2) 0.0623(10) Uani 1 1 d .
C4 C 0.44449(19) 1.1440(5) 0.3515(2) 0.0816(12) Uani 1 1 d .
H4A H 0.4137 1.1483 0.3802 0.098 Uiso 1 1 calc R
H4B H 0.4284 1.2019 0.2990 0.098 Uiso 1 1 calc R
C5 C 0.5063(2) 1.2193(4) 0.4083(2) 0.0852(13) Uani 1 1 d .
H5A H 0.4998 1.3292 0.4153 0.102 Uiso 1 1 calc R
H5B H 0.5193 1.1711 0.4638 0.102 Uiso 1 1 calc R
C6 C 0.5566(2) 1.1983(4) 0.3683(3) 0.0858(13) Uani 1 1 d .
H6A H 0.5950 1.2441 0.4049 0.103 Uiso 1 1 calc R
H6B H 0.5445 1.2535 0.3147 0.103 Uiso 1 1 calc R
C7 C 0.56832(16) 1.0295(4) 0.3528(2) 0.0634(10) Uani 1 1 d .
H7A H 0.5863 0.9781 0.4071 0.076 Uiso 1 1 calc R
H7B H 0.5987 1.0247 0.3236 0.076 Uiso 1 1 calc R
C8 C 0.51049(15) 0.9413(4) 0.30139(18) 0.0532(9) Uani 1 1 d .
C9 C 0.51008(16) 0.7598(4) 0.30043(19) 0.0571(10) Uani 1 1 d .
C10 C 0.37028(16) 0.8453(5) 0.3764(2) 0.0940(13) Uani 1 1 d D
H10A H 0.3732 0.7509 0.4091 0.113 Uiso 1 1 calc R
H10B H 0.3723 0.9323 0.4140 0.113 Uiso 1 1 calc R
C11 C 0.30801(17) 0.8478(7) 0.3080(3) 0.1321(19) Uani 1 1 d D
H11A H 0.3034 0.9420 0.2746 0.159 Uiso 1 1 calc R
H11B H 0.3038 0.7591 0.2707 0.159 Uiso 1 1 calc R
C12 C 0.2603(3) 0.8418(9) 0.3501(5) 0.210(3) Uani 1 1 d D
H12A H 0.2674 0.9270 0.3902 0.251 Uiso 1 1 calc R
H12B H 0.2652 0.7456 0.3819 0.251 Uiso 1 1 calc R
C13 C 0.1953(4) 0.8514(9) 0.2912(5) 0.234(4) Uani 1 1 d D
H13A H 0.1669 0.8475 0.3228 0.350 Uiso 1 1 calc R
H13B H 0.1872 0.7656 0.2524 0.350 Uiso 1 1 calc R
H13C H 0.1897 0.9472 0.2602 0.350 Uiso 1 1 calc R
C14 C 0.56947(16) 0.6717(4) 0.34794(18) 0.0717(11) Uani 1 1 d D
H14A H 0.6040 0.7203 0.3354 0.086 Uiso 1 1 calc R
H14B H 0.5656 0.5665 0.3260 0.086 Uiso 1 1 calc R
C15 C 0.58617(17) 0.6630(4) 0.44555(18) 0.0933(13) Uani 1 1 d D
H15A H 0.5549 0.6022 0.4594 0.112 Uiso 1 1 calc R
H15B H 0.5862 0.7668 0.4681 0.112 Uiso 1 1 calc R
C16 C 0.6514(2) 0.5875(8) 0.4868(3) 0.155(2) Uani 1 1 d D
C17A C 0.6809(3) 0.6169(10) 0.5833(3) 0.163(4) Uani 0.796(12) 1 d PD
C17B C 0.6997(7) 0.7172(16) 0.5073(14) 0.102(12) Uani 0.204(12) 1 d PD

loop_
_atom_site_aniso_label
_atom_site_aniso_U_11
_atom_site_aniso_U_22
_atom_site_aniso_U_33
_atom_site_aniso_U_23
_atom_site_aniso_U_13
_atom_site_aniso_U_12
O1 0.104(2) 0.0693(19) 0.117(2) 0.0203(17) 0.0494(17) -0.0099(18)
C1 0.070(3) 0.066(3) 0.065(3) 0.010(2) 0.024(2) -0.003(3)
C2 0.068(3) 0.076(3) 0.068(2) 0.010(2) 0.037(2) 0.008(3)
C3 0.066(3) 0.062(3) 0.064(2) 0.004(2) 0.028(2) 0.015(2)
C4 0.102(3) 0.079(3) 0.080(3) 0.005(3) 0.053(2) 0.023(3)
C5 0.120(4) 0.064(3) 0.076(3) -0.012(2) 0.038(3) 0.003(3)
C6 0.122(4) 0.062(3) 0.079(3) -0.010(2) 0.040(3) -0.014(2)
C7 0.068(3) 0.056(2) 0.067(2) -0.005(2) 0.024(2) -0.004(2)
C8 0.052(2) 0.050(2) 0.064(2) -0.0012(17) 0.0258(19) -0.0002(19)
C9 0.064(3) 0.047(2) 0.064(2) 0.0049(17) 0.026(2) 0.009(2)
C10 0.079(3) 0.122(3) 0.102(3) 0.024(3) 0.058(3) 0.011(3)
C11 0.057(3) 0.191(5) 0.170(4) 0.007(4) 0.066(3) 0.002(4)
C12 0.174(7) 0.231(8) 0.238(9) -0.028(7) 0.087(7) -0.011(7)
C13 0.190(8) 0.251(9) 0.264(9) 0.016(7) 0.079(7) -0.007(8)
C14 0.066(3) 0.064(3) 0.080(3) -0.001(2) 0.018(2) 0.018(2)
C15 0.120(4) 0.074(3) 0.074(3) 0.002(2) 0.017(2) 0.011(3)
C16 0.136(5) 0.171(6) 0.102(4) -0.002(4) -0.036(3) 0.074(5)
C17A 0.126(6) 0.204(8) 0.137(7) -0.008(6) 0.013(5) 0.027(6)
C17B 0.089(18) 0.105(19) 0.09(2) 0.002(14) 0.004(14) 0.012(14)

loop_
_atom_type_symbol
_atom_type_description
_atom_type_scat_dispersion_real
_atom_type_scat_dispersion_imag
_atom_type_scat_source
C C 0.0033 0.0016 'International Tables Vol C Tables 4.2.6.8 and 6.1.1.4'
H H 0.0000 0.0000 'International Tables Vol C Tables 4.2.6.8 and 6.1.1.4'
O O 0.0106 0.0060 'International Tables Vol C Tables 4.2.6.8 and 6.1.1.4'

loop_
_geom_angle_atom_site_label_1
_geom_angle_atom_site_label_2
_geom_angle_atom_site_label_3
_geom_angle
_geom_angle_site_symmetry_3
O1 C1 C2 126.0(4) .
O1 C1 C9 124.6(4) .
C2 C1 C9 109.4(3) .
C3 C2 C1 109.6(3) .
C3 C2 C10 128.3(4) .
C1 C2 C10 122.1(4) .
C2 C3 C4 127.5(3) .
C2 C3 C8 113.5(3) .
C4 C3 C8 118.6(3) .
C3 C4 C5 110.5(3) .
C3 C4 H4A 109.6 .
C5 C4 H4A 109.6 .
C3 C4 H4B 109.5 .
C5 C4 H4B 109.6 .
H4A C4 H4B 108.1 .
C6 C5 C4 109.9(3) .
C6 C5 H5A 109.7 .
C4 C5 H5A 109.7 .
C6 C5 H5B 109.7 .
C4 C5 H5B 109.7 .
H5A C5 H5B 108.2 .
C5 C6 C7 113.0(3) .
C5 C6 H6A 109.0 .
C7 C6 H6A 109.0 .
C5 C6 H6B 109.0 .
C7 C6 H6B 109.0 .
H6A C6 H6B 107.8 .
C6 C7 C8 114.1(3) .
C6 C7 H7A 108.7 .
C8 C7 H7A 108.7 .
C6 C7 H7B 108.7 .
C8 C7 H7B 108.7 .
H7A C7 H7B 107.6 .
C7 C8 C3 110.6(3) .
C7 C8 C9 120.5(3) .
C3 C8 C9 102.2(3) .
C7 C8 C8 119.8(3) 2_655
C3 C8 C8 111.6(3) 2_655
C9 C8 C8 89.45(16) 2_655
C1 C9 C14 112.0(3) .
C1 C9 C8 105.3(3) .
C14 C9 C8 119.4(3) .
C1 C9 C9 110.9(3) 2_655
C14 C9 C9 116.6(3) 2_655
C8 C9 C9 90.55(16) 2_655
C11 C10 C2 115.6(3) .
C11 C10 H10A 108.4 .
C2 C10 H10A 108.4 .
C11 C10 H10B 108.4 .
C2 C10 H10B 108.4 .
H10A C10 H10B 107.4 .
C12 C11 C10 107.0(4) .
C12 C11 H11A 110.3 .
C10 C11 H11A 110.3 .
C12 C11 H11B 110.3 .
C10 C11 H11B 110.3 .
H11A C11 H11B 108.6 .
C11 C12 C13 114.0(5) .
C11 C12 H12A 108.7 .
C13 C12 H12A 108.7 .
C11 C12 H12B 108.7 .
C13 C12 H12B 108.7 .
H12A C12 H12B 107.6 .
C12 C13 H13A 109.5 .
C12 C13 H13B 109.5 .
H13A C13 H13B 109.5 .
C12 C13 H13C 109.5 .
H13A C13 H13C 109.5 .
H13B C13 H13C 109.5 .
C9 C14 C15 116.1(3) .
C9 C14 H14A 108.3 .
C15 C14 H14A 108.3 .
C9 C14 H14B 108.3 .
C15 C14 H14B 108.3 .
H14A C14 H14B 107.4 .
C14 C15 C16 110.7(3) .
C14 C15 H15A 109.5 .
C16 C15 H15A 109.5 .
C14 C15 H15B 109.5 .
C16 C15 H15B 109.5 .
H15A C15 H15B 108.1 .
C17B C16 C17A 67.3(8) .
C17B C16 C15 107.7(9) .
C17A C16 C15 114.5(4) .
C16 C17A C17B 55.5(4) .
C16 C17B C17A 57.1(4) .

loop_
_geom_bond_atom_site_label_1
_geom_bond_atom_site_label_2
_geom_bond_distance
_geom_bond_site_symmetry_2
O1 C1 1.225(4) .
C1 C2 1.464(5) .
C1 C9 1.513(4) .
C2 C3 1.336(4) .
C2 C10 1.498(4) .
C3 C4 1.490(4) .
C3 C8 1.548(4) .
C4 C5 1.554(5) .
C4 H4A 0.9700 .
C4 H4B 0.9700 .
C5 C6 1.513(5) .
C5 H5A 0.9700 .
C5 H5B 0.9700 .
C6 C7 1.515(4) .
C6 H6A 0.9700 .
C6 H6B 0.9700 .
C7 C8 1.515(4) .
C7 H7A 0.9700 .
C7 H7B 0.9700 .
C8 C9 1.562(4) .
C8 C8 1.626(6) 2_655
C9 C14 1.523(4) .
C9 C9 1.596(6) 2_655
C10 C11 1.498(2) .
C10 H10A 0.9700 .
C10 H10B 0.9700 .
C11 C12 1.477(2) .
C11 H11A 0.9700 .
C11 H11B 0.9700 .
C12 C13 1.482(2) .
C12 H12A 0.9700 .
C12 H12B 0.9700 .
C13 H13A 0.9600 .
C13 H13B 0.9600 .
C13 H13C 0.9600 .
C14 C15 1.5517(19) .
C14 H14A 0.9700 .
C14 H14B 0.9700 .
C15 C16 1.555(2) .
C15 H15A 0.9700 .
C15 H15B 0.9700 .
C16 C17B 1.523(2) .
C16 C17A 1.552(2) .
C17A C17B 1.705(18) .

loop_
_geom_torsion_atom_site_label_1
_geom_torsion_atom_site_label_2
_geom_torsion_atom_site_label_3
_geom_torsion_atom_site_label_4
_geom_torsion
_geom_torsion_site_symmetry_1
_geom_torsion_site_symmetry_4
O1 C1 C2 C3 179.9(4) . .
C9 C1 C2 C3 -0.1(4) . .
O1 C1 C2 C10 -0.3(6) . .
C9 C1 C2 C10 179.8(3) . .
C1 C2 C3 C4 -172.5(3) . .
C10 C2 C3 C4 7.6(6) . .
C1 C2 C3 C8 0.5(4) . .
C10 C2 C3 C8 -179.3(3) . .
C2 C3 C4 C5 124.3(4) . .
C8 C3 C4 C5 -48.5(4) . .
C3 C4 C5 C6 53.4(4) . .
C4 C5 C6 C7 -57.7(4) . .
C5 C6 C7 C8 54.5(4) . .
C6 C7 C8 C3 -44.2(4) . .
C6 C7 C8 C9 -163.2(3) . .
C6 C7 C8 C8 87.9(3) . 2_655
C2 C3 C8 C7 -130.2(3) . .
C4 C3 C8 C7 43.5(4) . .
C2 C3 C8 C9 -0.7(4) . .
C4 C3 C8 C9 173.0(3) . .
C2 C3 C8 C8 93.7(3) . 2_655
C4 C3 C8 C8 -92.6(3) . 2_655
O1 C1 C9 C14 -49.0(5) . .
C2 C1 C9 C14 130.9(3) . .
O1 C1 C9 C8 179.7(4) . .
C2 C1 C9 C8 -0.3(4) . .
O1 C1 C9 C9 83.1(4) . 2_655
C2 C1 C9 C9 -96.9(3) . 2_655
C7 C8 C9 C1 123.7(3) . .
C3 C8 C9 C1 0.6(3) . .
C8 C8 C9 C1 -111.5(3) 2_655 .
C7 C8 C9 C14 -3.2(4) . .
C3 C8 C9 C14 -126.3(3) . .
C8 C8 C9 C14 121.6(3) 2_655 .
C7 C8 C9 C9 -124.5(3) . 2_655
C3 C8 C9 C9 112.4(3) . 2_655
C8 C8 C9 C9 0.4(4) 2_655 2_655
C3 C2 C10 C11 88.7(5) . .
C1 C2 C10 C11 -91.1(5) . .
C2 C10 C11 C12 -179.1(5) . .
C10 C11 C12 C13 177.1(6) . .
C1 C9 C14 C15 -46.8(4) . .
C8 C9 C14 C15 76.9(4) . .
C9 C9 C14 C15 -176.0(3) 2_655 .
C9 C14 C15 C16 -173.3(4) . .
C14 C15 C16 C17B 90.2(10) . .
C14 C15 C16 C17A 162.7(6) . .
C15 C16 C17A C17B -99.9(10) . .
C15 C16 C17B C17A 109.7(5) . .
